data_4314698
loop_
_publ_author_name
'Stanislav Groysman'
'Amit Majumdar'
'Shao-Liang Zheng'
'R. H. Holm'

_publ_contact_author_address
;Department of Chemistry and Chemical Biology
Harvard University
Cambridge
Massachusetts 02138
;
_publ_contact_author_email holm@chemistry.harvard.edu
_publ_contact_author_name 'Prof. R. H. Holm'
_publ_section_title
;
 Reactions of Monodithiolene Tungsten(VI) Sulfido Complexes with Copper(I)
 in Relation to the Structure of the Active Site of Carbon Monoxide
 Dehydrogenase
;
_journal_name_full 'Inorganic Chemistry'
_journal_page_first 1082
_journal_page_last 1089
_journal_paper_doi 10.1021/ic902066m
_journal_volume 49
_journal_year 2010
_chemical_formula_moiety 'C9 H21 S Si, C8 H20 N'
_chemical_formula_sum 'C17 H41 N S Si'
_chemical_formula_weight 319.67
_chemical_name_systematic
; 
 ? 
;
_space_group_IT_number 4
_symmetry_cell_setting monoclinic
_symmetry_space_group_name_Hall 'P 2yb'
_symmetry_space_group_name_H-M 'P 1 21 1'
_atom_sites_solution_hydrogens geom
_atom_sites_solution_primary direct
_atom_sites_solution_secondary difmap
_audit_creation_method SHELXL-97
_cell_angle_alpha 90.00
_cell_angle_beta 106.866(2)
_cell_angle_gamma 90.00
_cell_formula_units_Z 4
_cell_length_a 12.8405(15)
_cell_length_b 11.7620(13)
_cell_length_c 14.3373(17)
_cell_measurement_temperature 100(2)
_cell_measurement_theta_max 24.11
_cell_measurement_theta_min 2.38
_cell_volume 2072.2(4)
_computing_cell_refinement 'Bruker Saint v7.23A (Bruker, 2005)'
_computing_data_collection 'APEX SMART (Bruker, 2009)'
_computing_data_reduction 'Bruker Saint v7.23A (Bruker, 2005)'
_computing_molecular_graphics 'Bruker SHELXTL'
_computing_publication_material 'Bruker SHELXTL'
_computing_structure_refinement 'SHELXL-97 (Sheldrick, 1997)'
_computing_structure_solution 'SHELXS-97 (Sheldrick, 1997)'
_diffrn_ambient_temperature 100(2)
_diffrn_measured_fraction_theta_full 1.000
_diffrn_measured_fraction_theta_max 1.000
_diffrn_measurement_device_type 'CCD area detector'
_diffrn_measurement_method 'phi and omega scans'
_diffrn_radiation_monochromator graphite
_diffrn_radiation_source 'fine-focus sealed tube'
_diffrn_radiation_type MoK\a
_diffrn_radiation_wavelength 0.71073
_diffrn_reflns_av_R_equivalents 0.0406
_diffrn_reflns_av_sigmaI/netI 0.0600
_diffrn_reflns_limit_h_max 15
_diffrn_reflns_limit_h_min -14
_diffrn_reflns_limit_k_max 14
_diffrn_reflns_limit_k_min -14
_diffrn_reflns_limit_l_max 17
_diffrn_reflns_limit_l_min -17
_diffrn_reflns_number 17542
_diffrn_reflns_theta_full 26.00
_diffrn_reflns_theta_max 26.00
_diffrn_reflns_theta_min 1.48
_exptl_absorpt_coefficient_mu 0.209
_exptl_absorpt_correction_T_max 0.9917
_exptl_absorpt_correction_T_min 0.9835
_exptl_absorpt_correction_type multi-scan
_exptl_absorpt_process_details 'SADABS (Bruker, 2005)'
_exptl_crystal_colour colorless
_exptl_crystal_density_diffrn 1.025
_exptl_crystal_density_method 'not measured'
_exptl_crystal_description prism
_exptl_crystal_F_000 720
_exptl_crystal_size_max 0.08
_exptl_crystal_size_mid 0.06
_exptl_crystal_size_min 0.04
_refine_diff_density_max 0.359
_refine_diff_density_min -0.250
_refine_diff_density_rms 0.042
_refine_ls_abs_structure_details 'Flack H D (1983), Acta Cryst. A39, 876-881'
_refine_ls_abs_structure_Flack 0.18(6)
_refine_ls_extinction_method none
_refine_ls_goodness_of_fit_ref 1.046
_refine_ls_hydrogen_treatment constr
_refine_ls_matrix_type full
_refine_ls_number_parameters 362
_refine_ls_number_reflns 8119
_refine_ls_number_restraints 1
_refine_ls_restrained_S_all 1.046
_refine_ls_R_factor_all 0.0553
_refine_ls_R_factor_gt 0.0421
_refine_ls_shift/su_max 0.001
_refine_ls_shift/su_mean 0.000
_refine_ls_structure_factor_coef Fsqd
_refine_ls_weighting_details 'calc w=1/[\s^2^(Fo^2^)+(0.0345P)^2^+0.0000P] where P=(Fo^2^+2Fc^2^)/3'
_refine_ls_weighting_scheme calc
_refine_ls_wR_factor_gt 0.0895
_refine_ls_wR_factor_ref 0.0946
_reflns_number_gt 6456
_reflns_number_total 8119
_reflns_threshold_expression >2sigma(I)
_cod_data_source_file ic902066m_si_001_10.cif
_cod_data_source_block '[Et4N][SSiiPr3]'
_cod_depositor_comments
;
The following automatic conversions were performed:

'_symmetry_cell_setting' value 'Monoclinic' changed to 'monoclinic'
according to the built-in table from CIF Core dictionary named
'cif_core.dic' version 2.4.1 from 2010-06-29.

Automatic conversion script
Id: cif_fix_values 1646 2011-03-28 12:23:43Z adriana 
;
_cod_original_sg_symbol_H-M 'P 21'
_cod_database_code 4314698

loop_
_symmetry_equiv_pos_as_xyz
'x, y, z'
'-x, y+1/2, -z'

loop_
_atom_site_label
_atom_site_type_symbol
_atom_site_fract_x
_atom_site_fract_y
_atom_site_fract_z
_atom_site_U_iso_or_equiv
_atom_site_adp_type
_atom_site_occupancy
_atom_site_symmetry_multiplicity
_atom_site_calc_flag
_atom_site_refinement_flags
_atom_site_disorder_assembly
_atom_site_disorder_group
S1 S 0.29413(5) 0.48375(6) 0.91328(4) 0.03919(17) Uani 1 1 d . . .
S2 S 0.20793(5) -0.01709(6) 0.56116(5) 0.04078(17) Uani 1 1 d . . .
Si1 Si 0.18979(5) 0.51739(6) 0.99627(5) 0.03247(17) Uani 1 1 d . . .
Si2 Si 0.32262(5) 0.00648(6) 0.48680(5) 0.03236(17) Uani 1 1 d . . .
N1 N 0.15602(15) 0.58570(16) 0.60393(14) 0.0301(5) Uani 1 1 d . . .
N2 N 0.65292(16) 0.57575(16) 1.11366(14) 0.0306(5) Uani 1 1 d . . .
C1 C 0.2392(2) 0.4466(2) 1.12051(19) 0.0438(7) Uani 1 1 d . . .
H1 H 0.3109 0.4830 1.1532 0.053 Uiso 1 1 calc R . .
C2 C 0.2640(3) 0.3188(2) 1.1171(2) 0.0529(8) Uani 1 1 d . . .
H2A H 0.3080 0.3061 1.0724 0.079 Uiso 1 1 calc R . .
H2B H 0.1956 0.2765 1.0941 0.079 Uiso 1 1 calc R . .
H2C H 0.3042 0.2926 1.1825 0.079 Uiso 1 1 calc R . .
C3 C 0.1697(3) 0.4663(3) 1.1894(2) 0.0692(10) Uani 1 1 d . . .
H3A H 0.1539 0.5476 1.1917 0.104 Uiso 1 1 calc R . .
H3B H 0.2093 0.4398 1.2550 0.104 Uiso 1 1 calc R . .
H3C H 0.1013 0.4240 1.1659 0.104 Uiso 1 1 calc R . .
C4 C 0.0444(2) 0.4784(3) 0.9249(2) 0.0543(8) Uani 1 1 d . . .
H4 H 0.0326 0.5184 0.8612 0.065 Uiso 1 1 calc R . .
C5 C -0.0464(2) 0.5259(3) 0.9656(2) 0.0593(8) Uani 1 1 d . . .
H5A H -0.0341 0.6072 0.9794 0.089 Uiso 1 1 calc R . .
H5B H -0.0451 0.4855 1.0257 0.089 Uiso 1 1 calc R . .
H5C H -0.1174 0.5150 0.9172 0.089 Uiso 1 1 calc R . .
C6 C 0.0290(2) 0.3570(3) 0.8979(3) 0.0744(10) Uani 1 1 d . . .
H6A H 0.0867 0.3322 0.8704 0.112 Uiso 1 1 calc R . .
H6B H -0.0419 0.3465 0.8495 0.112 Uiso 1 1 calc R . .
H6C H 0.0320 0.3117 0.9560 0.112 Uiso 1 1 calc R . .
C7 C 0.2933(2) 0.7229(3) 1.0850(2) 0.0595(9) Uani 1 1 d . . .
H7A H 0.3200 0.6790 1.1454 0.089 Uiso 1 1 calc R . .
H7B H 0.2840 0.8025 1.1010 0.089 Uiso 1 1 calc R . .
H7C H 0.3459 0.7181 1.0476 0.089 Uiso 1 1 calc R . .
C8 C 0.1844(2) 0.6748(2) 1.02478(19) 0.0416(7) Uani 1 1 d . . .
H8 H 0.1318 0.6841 1.0638 0.050 Uiso 1 1 calc R . .
C9 C 0.1409(2) 0.7441(2) 0.9309(2) 0.0539(8) Uani 1 1 d . . .
H9A H 0.0702 0.7136 0.8932 0.081 Uiso 1 1 calc R . .
H9B H 0.1923 0.7393 0.8922 0.081 Uiso 1 1 calc R . .
H9C H 0.1324 0.8237 0.9475 0.081 Uiso 1 1 calc R . .
C10 C 0.6673(2) 0.4479(2) 1.1197(2) 0.0448(7) Uani 1 1 d . . .
H10A H 0.7165 0.4284 1.1847 0.054 Uiso 1 1 calc R . .
H10B H 0.7034 0.4239 1.0706 0.054 Uiso 1 1 calc R . .
C11 C 0.5628(2) 0.3802(2) 1.1035(2) 0.0482(7) Uani 1 1 d . . .
H11A H 0.5798 0.2988 1.1091 0.072 Uiso 1 1 calc R . .
H11B H 0.5141 0.3964 1.0384 0.072 Uiso 1 1 calc R . .
H11C H 0.5269 0.4016 1.1527 0.072 Uiso 1 1 calc R . .
C12 C 0.6111(2) 0.6140(2) 1.19781(19) 0.0438(7) Uani 1 1 d . . .
H12A H 0.5377 0.5814 1.1883 0.053 Uiso 1 1 calc R . .
H12B H 0.6594 0.5821 1.2591 0.053 Uiso 1 1 calc R . .
C13 C 0.6046(2) 0.7413(2) 1.2094(2) 0.0516(8) Uani 1 1 d . . .
H13A H 0.5770 0.7581 1.2648 0.077 Uiso 1 1 calc R . .
H13B H 0.5554 0.7738 1.1499 0.077 Uiso 1 1 calc R . .
H13C H 0.6773 0.7745 1.2210 0.077 Uiso 1 1 calc R . .
C14 C 0.7614(2) 0.6299(2) 1.11972(18) 0.0409(6) Uani 1 1 d . . .
H14A H 0.7829 0.6072 1.0614 0.049 Uiso 1 1 calc R . .
H14B H 0.7520 0.7135 1.1174 0.049 Uiso 1 1 calc R . .
C15 C 0.8531(2) 0.6003(3) 1.20925(19) 0.0495(7) Uani 1 1 d . . .
H15A H 0.9193 0.6401 1.2071 0.074 Uiso 1 1 calc R . .
H15B H 0.8658 0.5180 1.2110 0.074 Uiso 1 1 calc R . .
H15C H 0.8336 0.6233 1.2677 0.074 Uiso 1 1 calc R . .
C16 C 0.5724(2) 0.6114(2) 1.01776(18) 0.0445(7) Uani 1 1 d . . .
H16A H 0.4984 0.5898 1.0193 0.053 Uiso 1 1 calc R . .
H16B H 0.5742 0.6953 1.0130 0.053 Uiso 1 1 calc R . .
C17 C 0.5912(2) 0.5617(2) 0.92673(18) 0.0485(7) Uani 1 1 d . . .
H17A H 0.5354 0.5900 0.8693 0.073 Uiso 1 1 calc R . .
H17B H 0.5869 0.4786 0.9290 0.073 Uiso 1 1 calc R . .
H17C H 0.6633 0.5841 0.9230 0.073 Uiso 1 1 calc R . .
C18 C 0.46272(19) 0.0225(2) 0.57845(18) 0.0414(6) Uani 1 1 d . . .
H18 H 0.4548 0.0832 0.6247 0.050 Uiso 1 1 calc R . .
C19 C 0.5562(2) 0.0621(3) 0.5386(2) 0.0571(8) Uani 1 1 d . . .
H19A H 0.5339 0.1308 0.4993 0.086 Uiso 1 1 calc R . .
H19B H 0.5732 0.0019 0.4981 0.086 Uiso 1 1 calc R . .
H19C H 0.6208 0.0785 0.5931 0.086 Uiso 1 1 calc R . .
C20 C 0.4977(2) -0.0832(3) 0.6399(2) 0.0567(8) Uani 1 1 d . . .
H20A H 0.4388 -0.1079 0.6660 0.085 Uiso 1 1 calc R . .
H20B H 0.5627 -0.0663 0.6939 0.085 Uiso 1 1 calc R . .
H20C H 0.5143 -0.1439 0.5996 0.085 Uiso 1 1 calc R . .
C21 C 0.2988(2) 0.1418(2) 0.4121(2) 0.0511(8) Uani 1 1 d . . .
H21 H 0.3603 0.1503 0.3829 0.061 Uiso 1 1 calc R . .
C22 C 0.2982(3) 0.2456(3) 0.4737(3) 0.0832(12) Uani 1 1 d . . .
H22A H 0.3658 0.2484 0.5274 0.125 Uiso 1 1 calc R . .
H22B H 0.2359 0.2418 0.5002 0.125 Uiso 1 1 calc R . .
H22C H 0.2923 0.3141 0.4335 0.125 Uiso 1 1 calc R . .
C23 C 0.1927(3) 0.1357(3) 0.3277(3) 0.0892(13) Uani 1 1 d . . .
H23A H 0.1937 0.0677 0.2885 0.134 Uiso 1 1 calc R . .
H23B H 0.1864 0.2036 0.2868 0.134 Uiso 1 1 calc R . .
H23C H 0.1305 0.1320 0.3542 0.134 Uiso 1 1 calc R . .
C24 C 0.3299(2) -0.1201(3) 0.4069(2) 0.0512(8) Uani 1 1 d . . .
H24 H 0.3707 -0.1805 0.4519 0.061 Uiso 1 1 calc R . .
C25 C 0.2195(3) -0.1723(3) 0.3530(2) 0.0655(9) Uani 1 1 d . . .
H25A H 0.1772 -0.1847 0.3991 0.098 Uiso 1 1 calc R . .
H25B H 0.2308 -0.2451 0.3242 0.098 Uiso 1 1 calc R . .
H25C H 0.1798 -0.1204 0.3015 0.098 Uiso 1 1 calc R . .
C26 C 0.3939(3) -0.0990(4) 0.3327(3) 0.1045(16) Uani 1 1 d . . .
H26A H 0.4651 -0.0661 0.3662 0.157 Uiso 1 1 calc R . .
H26B H 0.3532 -0.0462 0.2823 0.157 Uiso 1 1 calc R . .
H26C H 0.4042 -0.1711 0.3024 0.157 Uiso 1 1 calc R . .
C27 C 0.1834(2) 0.46175(19) 0.62714(19) 0.0367(6) Uani 1 1 d . . .
H27A H 0.2339 0.4567 0.6939 0.044 Uiso 1 1 calc R . .
H27B H 0.2224 0.4328 0.5817 0.044 Uiso 1 1 calc R . .
C28 C 0.0871(2) 0.3847(2) 0.6209(2) 0.0563(8) Uani 1 1 d . . .
H28A H 0.1129 0.3067 0.6373 0.084 Uiso 1 1 calc R . .
H28B H 0.0375 0.3865 0.5545 0.084 Uiso 1 1 calc R . .
H28C H 0.0487 0.4109 0.6668 0.084 Uiso 1 1 calc R . .
C29 C 0.07473(19) 0.5992(2) 0.50347(18) 0.0421(7) Uani 1 1 d . . .
H29A H 0.0028 0.5722 0.5066 0.051 Uiso 1 1 calc R . .
H29B H 0.0676 0.6812 0.4872 0.051 Uiso 1 1 calc R . .
C30 C 0.1029(2) 0.5369(3) 0.42182(18) 0.0539(8) Uani 1 1 d . . .
H30A H 0.0463 0.5510 0.3603 0.081 Uiso 1 1 calc R . .
H30B H 0.1075 0.4551 0.4356 0.081 Uiso 1 1 calc R . .
H30C H 0.1731 0.5641 0.4166 0.081 Uiso 1 1 calc R . .
C31 C 0.25837(19) 0.6493(2) 0.60437(17) 0.0333(6) Uani 1 1 d . . .
H31A H 0.2846 0.6199 0.5505 0.040 Uiso 1 1 calc R . .
H31B H 0.2397 0.7305 0.5907 0.040 Uiso 1 1 calc R . .
C32 C 0.3500(2) 0.6414(3) 0.69779(19) 0.0582(9) Uani 1 1 d . . .
H32A H 0.4125 0.6851 0.6913 0.087 Uiso 1 1 calc R . .
H32B H 0.3711 0.5616 0.7112 0.087 Uiso 1 1 calc R . .
H32C H 0.3260 0.6724 0.7516 0.087 Uiso 1 1 calc R . .
C33 C 0.1066(2) 0.6322(2) 0.67987(19) 0.0395(6) Uani 1 1 d . . .
H33A H 0.1596 0.6220 0.7450 0.047 Uiso 1 1 calc R . .
H33B H 0.0413 0.5868 0.6783 0.047 Uiso 1 1 calc R . .
C34 C 0.0744(2) 0.7566(2) 0.6674(2) 0.0526(8) Uani 1 1 d . . .
H34A H 0.0437 0.7797 0.7195 0.079 Uiso 1 1 calc R . .
H34B H 0.0200 0.7676 0.6041 0.079 Uiso 1 1 calc R . .
H34C H 0.1387 0.8029 0.6704 0.079 Uiso 1 1 calc R . .

loop_
_atom_site_aniso_label
_atom_site_aniso_U_11
_atom_site_aniso_U_22
_atom_site_aniso_U_33
_atom_site_aniso_U_23
_atom_site_aniso_U_13
_atom_site_aniso_U_12
S1 0.0329(3) 0.0508(4) 0.0359(3) -0.0021(4) 0.0133(3) 0.0047(3)
S2 0.0340(4) 0.0480(4) 0.0451(4) 0.0017(4) 0.0189(3) -0.0046(3)
Si1 0.0300(4) 0.0331(4) 0.0359(4) -0.0038(3) 0.0119(3) -0.0004(3)
Si2 0.0317(4) 0.0330(4) 0.0354(3) 0.0006(3) 0.0145(3) -0.0005(3)
N1 0.0311(12) 0.0276(11) 0.0310(11) 0.0028(9) 0.0080(9) 0.0028(9)
N2 0.0299(12) 0.0297(11) 0.0311(11) 0.0042(9) 0.0068(9) 0.0032(9)
C1 0.0518(18) 0.0449(17) 0.0381(15) 0.0018(12) 0.0184(13) 0.0009(13)
C2 0.066(2) 0.0408(17) 0.0512(18) 0.0051(13) 0.0159(16) 0.0029(15)
C3 0.099(3) 0.073(2) 0.0493(17) 0.0169(17) 0.0433(18) 0.024(2)
C4 0.0372(16) 0.057(2) 0.0683(18) -0.0123(17) 0.0154(14) 0.0002(15)
C5 0.0372(16) 0.059(2) 0.087(2) -0.0026(18) 0.0264(16) -0.0051(15)
C6 0.048(2) 0.074(3) 0.096(3) -0.029(2) 0.0131(19) -0.0187(18)
C7 0.073(2) 0.0444(18) 0.060(2) -0.0171(15) 0.0175(18) -0.0138(16)
C8 0.0421(17) 0.0385(16) 0.0501(17) -0.0041(13) 0.0227(14) 0.0005(13)
C9 0.060(2) 0.0410(17) 0.068(2) 0.0050(15) 0.0299(17) 0.0024(15)
C10 0.0499(19) 0.0360(16) 0.0448(16) 0.0029(12) 0.0081(14) 0.0089(13)
C11 0.0552(19) 0.0337(15) 0.0499(17) 0.0053(13) 0.0059(15) -0.0037(14)
C12 0.0453(17) 0.0461(17) 0.0447(16) -0.0005(13) 0.0207(13) -0.0049(14)
C13 0.066(2) 0.0396(17) 0.0598(19) -0.0123(14) 0.0341(16) -0.0045(15)
C14 0.0354(15) 0.0467(17) 0.0415(15) 0.0025(13) 0.0124(12) -0.0018(12)
C15 0.0361(16) 0.059(2) 0.0488(17) 0.0067(15) 0.0051(13) -0.0052(14)
C16 0.0377(16) 0.0443(17) 0.0470(16) 0.0083(13) 0.0052(13) 0.0041(13)
C17 0.0525(18) 0.0540(18) 0.0365(15) -0.0003(13) 0.0088(13) -0.0017(14)
C18 0.0341(14) 0.0460(16) 0.0453(14) -0.0043(13) 0.0136(12) -0.0020(13)
C19 0.0401(18) 0.057(2) 0.077(2) 0.0020(16) 0.0214(16) -0.0090(15)
C20 0.0448(18) 0.071(2) 0.0506(18) 0.0057(16) 0.0078(15) 0.0015(16)
C21 0.0394(18) 0.0488(19) 0.073(2) 0.0235(16) 0.0289(16) 0.0076(14)
C22 0.105(3) 0.045(2) 0.120(3) 0.008(2) 0.065(3) 0.009(2)
C23 0.064(2) 0.090(3) 0.104(3) 0.055(2) 0.009(2) 0.009(2)
C24 0.053(2) 0.0494(18) 0.0493(17) -0.0126(14) 0.0113(15) 0.0058(15)
C25 0.069(2) 0.060(2) 0.068(2) -0.0192(17) 0.0207(19) -0.0178(18)
C26 0.086(3) 0.151(4) 0.092(3) -0.075(3) 0.050(2) -0.037(3)
C27 0.0360(15) 0.0300(15) 0.0411(14) 0.0054(11) 0.0063(12) 0.0030(11)
C28 0.065(2) 0.0354(17) 0.065(2) 0.0051(15) 0.0126(17) -0.0102(15)
C29 0.0285(15) 0.0536(18) 0.0387(15) 0.0080(13) 0.0010(12) 0.0013(13)
C30 0.0542(18) 0.066(2) 0.0319(14) -0.0024(14) -0.0019(13) -0.0049(15)
C31 0.0315(14) 0.0311(14) 0.0396(14) -0.0002(11) 0.0141(12) -0.0028(11)
C32 0.0462(19) 0.073(2) 0.0498(18) -0.0017(16) 0.0051(15) -0.0250(16)
C33 0.0395(16) 0.0418(16) 0.0425(15) 0.0049(12) 0.0204(13) 0.0042(12)
C34 0.066(2) 0.0423(18) 0.0626(19) 0.0027(14) 0.0392(17) 0.0093(15)

loop_
_atom_type_symbol
_atom_type_description
_atom_type_scat_dispersion_real
_atom_type_scat_dispersion_imag
_atom_type_scat_source
C C 0.0033 0.0016 'International Tables Vol C Tables 4.2.6.8 and 6.1.1.4'
H H 0.0000 0.0000 'International Tables Vol C Tables 4.2.6.8 and 6.1.1.4'
N N 0.0061 0.0033 'International Tables Vol C Tables 4.2.6.8 and 6.1.1.4'
Si Si 0.0817 0.0704 'International Tables Vol C Tables 4.2.6.8 and 6.1.1.4'
S S 0.1246 0.1234 'International Tables Vol C Tables 4.2.6.8 and 6.1.1.4'

loop_
_geom_angle_atom_site_label_1
_geom_angle_atom_site_label_2
_geom_angle_atom_site_label_3
_geom_angle
_geom_angle_site_symmetry_1
_geom_angle_site_symmetry_3
_geom_angle_publ_flag
C1 Si1 C8 104.38(11) . . ?
C1 Si1 C4 113.97(13) . . ?
C8 Si1 C4 104.97(13) . . ?
C1 Si1 S1 111.01(9) . . ?
C8 Si1 S1 112.30(9) . . ?
C4 Si1 S1 109.99(9) . . ?
C21 Si2 C24 110.25(13) . . ?
C21 Si2 C18 105.81(13) . . ?
C24 Si2 C18 106.98(12) . . ?
C21 Si2 S2 112.41(9) . . ?
C24 Si2 S2 111.88(10) . . ?
C18 Si2 S2 109.17(8) . . ?
C31 N1 C33 111.33(19) . . ?
C31 N1 C27 109.26(17) . . ?
C33 N1 C27 108.01(19) . . ?
C31 N1 C29 108.01(18) . . ?
C33 N1 C29 109.13(19) . . ?
C27 N1 C29 111.11(19) . . ?
C14 N2 C10 108.7(2) . . ?
C14 N2 C16 108.01(19) . . ?
C10 N2 C16 111.4(2) . . ?
C14 N2 C12 111.12(19) . . ?
C10 N2 C12 108.2(2) . . ?
C16 N2 C12 109.35(19) . . ?
C3 C1 C2 109.5(2) . . ?
C3 C1 Si1 116.11(19) . . ?
C2 C1 Si1 114.42(19) . . ?
C3 C1 H1 105.2 . . ?
C2 C1 H1 105.2 . . ?
Si1 C1 H1 105.2 . . ?
C1 C2 H2A 109.5 . . ?
C1 C2 H2B 109.5 . . ?
H2A C2 H2B 109.5 . . ?
C1 C2 H2C 109.5 . . ?
H2A C2 H2C 109.5 . . ?
H2B C2 H2C 109.5 . . ?
C1 C3 H3A 109.5 . . ?
C1 C3 H3B 109.5 . . ?
H3A C3 H3B 109.5 . . ?
C1 C3 H3C 109.5 . . ?
H3A C3 H3C 109.5 . . ?
H3B C3 H3C 109.5 . . ?
C6 C4 C5 112.9(3) . . ?
C6 C4 Si1 114.1(2) . . ?
C5 C4 Si1 116.0(2) . . ?
C6 C4 H4 104.0 . . ?
C5 C4 H4 104.0 . . ?
Si1 C4 H4 104.0 . . ?
C4 C5 H5A 109.5 . . ?
C4 C5 H5B 109.5 . . ?
H5A C5 H5B 109.5 . . ?
C4 C5 H5C 109.5 . . ?
H5A C5 H5C 109.5 . . ?
H5B C5 H5C 109.5 . . ?
C4 C6 H6A 109.5 . . ?
C4 C6 H6B 109.5 . . ?
H6A C6 H6B 109.5 . . ?
C4 C6 H6C 109.5 . . ?
H6A C6 H6C 109.5 . . ?
H6B C6 H6C 109.5 . . ?
C8 C7 H7A 109.5 . . ?
C8 C7 H7B 109.5 . . ?
H7A C7 H7B 109.5 . . ?
C8 C7 H7C 109.5 . . ?
H7A C7 H7C 109.5 . . ?
H7B C7 H7C 109.5 . . ?
C7 C8 C9 109.9(2) . . ?
C7 C8 Si1 113.49(19) . . ?
C9 C8 Si1 110.85(18) . . ?
C7 C8 H8 107.4 . . ?
C9 C8 H8 107.4 . . ?
Si1 C8 H8 107.4 . . ?
C8 C9 H9A 109.5 . . ?
C8 C9 H9B 109.5 . . ?
H9A C9 H9B 109.5 . . ?
C8 C9 H9C 109.5 . . ?
H9A C9 H9C 109.5 . . ?
H9B C9 H9C 109.5 . . ?
N2 C10 C11 115.1(2) . . ?
N2 C10 H10A 108.5 . . ?
C11 C10 H10A 108.5 . . ?
N2 C10 H10B 108.5 . . ?
C11 C10 H10B 108.5 . . ?
H10A C10 H10B 107.5 . . ?
C10 C11 H11A 109.5 . . ?
C10 C11 H11B 109.5 . . ?
H11A C11 H11B 109.5 . . ?
C10 C11 H11C 109.5 . . ?
H11A C11 H11C 109.5 . . ?
H11B C11 H11C 109.5 . . ?
C13 C12 N2 115.0(2) . . ?
C13 C12 H12A 108.5 . . ?
N2 C12 H12A 108.5 . . ?
C13 C12 H12B 108.5 . . ?
N2 C12 H12B 108.5 . . ?
H12A C12 H12B 107.5 . . ?
C12 C13 H13A 109.5 . . ?
C12 C13 H13B 109.5 . . ?
H13A C13 H13B 109.5 . . ?
C12 C13 H13C 109.5 . . ?
H13A C13 H13C 109.5 . . ?
H13B C13 H13C 109.5 . . ?
C15 C14 N2 115.5(2) . . ?
C15 C14 H14A 108.4 . . ?
N2 C14 H14A 108.4 . . ?
C15 C14 H14B 108.4 . . ?
N2 C14 H14B 108.4 . . ?
H14A C14 H14B 107.5 . . ?
C14 C15 H15A 109.5 . . ?
C14 C15 H15B 109.5 . . ?
H15A C15 H15B 109.5 . . ?
C14 C15 H15C 109.5 . . ?
H15A C15 H15C 109.5 . . ?
H15B C15 H15C 109.5 . . ?
C17 C16 N2 115.9(2) . . ?
C17 C16 H16A 108.3 . . ?
N2 C16 H16A 108.3 . . ?
C17 C16 H16B 108.3 . . ?
N2 C16 H16B 108.3 . . ?
H16A C16 H16B 107.4 . . ?
C16 C17 H17A 109.5 . . ?
C16 C17 H17B 109.5 . . ?
H17A C17 H17B 109.5 . . ?
C16 C17 H17C 109.5 . . ?
H17A C17 H17C 109.5 . . ?
H17B C17 H17C 109.5 . . ?
C20 C18 C19 109.3(2) . . ?
C20 C18 Si2 112.42(19) . . ?
C19 C18 Si2 117.06(18) . . ?
C20 C18 H18 105.7 . . ?
C19 C18 H18 105.7 . . ?
Si2 C18 H18 105.7 . . ?
C18 C19 H19A 109.5 . . ?
C18 C19 H19B 109.5 . . ?
H19A C19 H19B 109.5 . . ?
C18 C19 H19C 109.5 . . ?
H19A C19 H19C 109.5 . . ?
H19B C19 H19C 109.5 . . ?
C18 C20 H20A 109.5 . . ?
C18 C20 H20B 109.5 . . ?
H20A C20 H20B 109.5 . . ?
C18 C20 H20C 109.5 . . ?
H20A C20 H20C 109.5 . . ?
H20B C20 H20C 109.5 . . ?
C22 C21 C23 110.1(3) . . ?
C22 C21 Si2 112.1(2) . . ?
C23 C21 Si2 111.5(2) . . ?
C22 C21 H21 107.6 . . ?
C23 C21 H21 107.6 . . ?
Si2 C21 H21 107.6 . . ?
C21 C22 H22A 109.5 . . ?
C21 C22 H22B 109.5 . . ?
H22A C22 H22B 109.5 . . ?
C21 C22 H22C 109.5 . . ?
H22A C22 H22C 109.5 . . ?
H22B C22 H22C 109.5 . . ?
C21 C23 H23A 109.5 . . ?
C21 C23 H23B 109.5 . . ?
H23A C23 H23B 109.5 . . ?
C21 C23 H23C 109.5 . . ?
H23A C23 H23C 109.5 . . ?
H23B C23 H23C 109.5 . . ?
C25 C24 C26 108.5(2) . . ?
C25 C24 Si2 114.7(2) . . ?
C26 C24 Si2 114.8(2) . . ?
C25 C24 H24 106.0 . . ?
C26 C24 H24 106.0 . . ?
Si2 C24 H24 106.0 . . ?
C24 C25 H25A 109.5 . . ?
C24 C25 H25B 109.5 . . ?
H25A C25 H25B 109.5 . . ?
C24 C25 H25C 109.5 . . ?
H25A C25 H25C 109.5 . . ?
H25B C25 H25C 109.5 . . ?
C24 C26 H26A 109.5 . . ?
C24 C26 H26B 109.5 . . ?
H26A C26 H26B 109.5 . . ?
C24 C26 H26C 109.5 . . ?
H26A C26 H26C 109.5 . . ?
H26B C26 H26C 109.5 . . ?
N1 C27 C28 115.5(2) . . ?
N1 C27 H27A 108.4 . . ?
C28 C27 H27A 108.4 . . ?
N1 C27 H27B 108.4 . . ?
C28 C27 H27B 108.4 . . ?
H27A C27 H27B 107.5 . . ?
C27 C28 H28A 109.5 . . ?
C27 C28 H28B 109.5 . . ?
H28A C28 H28B 109.5 . . ?
C27 C28 H28C 109.5 . . ?
H28A C28 H28C 109.5 . . ?
H28B C28 H28C 109.5 . . ?
C30 C29 N1 115.5(2) . . ?
C30 C29 H29A 108.4 . . ?
N1 C29 H29A 108.4 . . ?
C30 C29 H29B 108.4 . . ?
N1 C29 H29B 108.4 . . ?
H29A C29 H29B 107.5 . . ?
C29 C30 H30A 109.5 . . ?
C29 C30 H30B 109.5 . . ?
H30A C30 H30B 109.5 . . ?
C29 C30 H30C 109.5 . . ?
H30A C30 H30C 109.5 . . ?
H30B C30 H30C 109.5 . . ?
C32 C31 N1 115.3(2) . . ?
C32 C31 H31A 108.5 . . ?
N1 C31 H31A 108.5 . . ?
C32 C31 H31B 108.5 . . ?
N1 C31 H31B 108.5 . . ?
H31A C31 H31B 107.5 . . ?
C31 C32 H32A 109.5 . . ?
C31 C32 H32B 109.5 . . ?
H32A C32 H32B 109.5 . . ?
C31 C32 H32C 109.5 . . ?
H32A C32 H32C 109.5 . . ?
H32B C32 H32C 109.5 . . ?
N1 C33 C34 114.9(2) . . ?
N1 C33 H33A 108.5 . . ?
C34 C33 H33A 108.5 . . ?
N1 C33 H33B 108.5 . . ?
C34 C33 H33B 108.5 . . ?
H33A C33 H33B 107.5 . . ?
C33 C34 H34A 109.5 . . ?
C33 C34 H34B 109.5 . . ?
H34A C34 H34B 109.5 . . ?
C33 C34 H34C 109.5 . . ?
H34A C34 H34C 109.5 . . ?
H34B C34 H34C 109.5 . . ?

loop_
_geom_bond_atom_site_label_1
_geom_bond_atom_site_label_2
_geom_bond_distance
_geom_bond_site_symmetry_2
_geom_bond_publ_flag
S1 Si1 2.0718(9) . ?
S2 Si2 2.0720(9) . ?
Si1 C1 1.901(3) . ?
Si1 C8 1.902(3) . ?
Si1 C4 1.906(3) . ?
Si2 C21 1.893(3) . ?
Si2 C24 1.898(3) . ?
Si2 C18 1.904(2) . ?
N1 C31 1.511(3) . ?
N1 C33 1.513(3) . ?
N1 C27 1.514(3) . ?
N1 C29 1.522(3) . ?
N2 C14 1.511(3) . ?
N2 C10 1.515(3) . ?
N2 C16 1.520(3) . ?
N2 C12 1.524(3) . ?
C1 C3 1.530(3) . ?
C1 C2 1.540(4) . ?
C1 H1 1.0000 . ?
C2 H2A 0.9800 . ?
C2 H2B 0.9800 . ?
C2 H2C 0.9800 . ?
C3 H3A 0.9800 . ?
C3 H3B 0.9800 . ?
C3 H3C 0.9800 . ?
C4 C6 1.478(4) . ?
C4 C5 1.551(3) . ?
C4 H4 1.0000 . ?
C5 H5A 0.9800 . ?
C5 H5B 0.9800 . ?
C5 H5C 0.9800 . ?
C6 H6A 0.9800 . ?
C6 H6B 0.9800 . ?
C6 H6C 0.9800 . ?
C7 C8 1.523(4) . ?
C7 H7A 0.9800 . ?
C7 H7B 0.9800 . ?
C7 H7C 0.9800 . ?
C8 C9 1.533(4) . ?
C8 H8 1.0000 . ?
C9 H9A 0.9800 . ?
C9 H9B 0.9800 . ?
C9 H9C 0.9800 . ?
C10 C11 1.520(4) . ?
C10 H10A 0.9900 . ?
C10 H10B 0.9900 . ?
C11 H11A 0.9800 . ?
C11 H11B 0.9800 . ?
C11 H11C 0.9800 . ?
C12 C13 1.512(4) . ?
C12 H12A 0.9900 . ?
C12 H12B 0.9900 . ?
C13 H13A 0.9800 . ?
C13 H13B 0.9800 . ?
C13 H13C 0.9800 . ?
C14 C15 1.510(3) . ?
C14 H14A 0.9900 . ?
C14 H14B 0.9900 . ?
C15 H15A 0.9800 . ?
C15 H15B 0.9800 . ?
C15 H15C 0.9800 . ?
C16 C17 1.512(3) . ?
C16 H16A 0.9900 . ?
C16 H16B 0.9900 . ?
C17 H17A 0.9800 . ?
C17 H17B 0.9800 . ?
C17 H17C 0.9800 . ?
C18 C20 1.515(4) . ?
C18 C19 1.543(3) . ?
C18 H18 1.0000 . ?
C19 H19A 0.9800 . ?
C19 H19B 0.9800 . ?
C19 H19C 0.9800 . ?
C20 H20A 0.9800 . ?
C20 H20B 0.9800 . ?
C20 H20C 0.9800 . ?
C21 C22 1.509(4) . ?
C21 C23 1.538(4) . ?
C21 H21 1.0000 . ?
C22 H22A 0.9800 . ?
C22 H22B 0.9800 . ?
C22 H22C 0.9800 . ?
C23 H23A 0.9800 . ?
C23 H23B 0.9800 . ?
C23 H23C 0.9800 . ?
C24 C25 1.532(4) . ?
C24 C26 1.542(4) . ?
C24 H24 1.0000 . ?
C25 H25A 0.9800 . ?
C25 H25B 0.9800 . ?
C25 H25C 0.9800 . ?
C26 H26A 0.9800 . ?
C26 H26B 0.9800 . ?
C26 H26C 0.9800 . ?
C27 C28 1.514(3) . ?
C27 H27A 0.9900 . ?
C27 H27B 0.9900 . ?
C28 H28A 0.9800 . ?
C28 H28B 0.9800 . ?
C28 H28C 0.9800 . ?
C29 C30 1.511(3) . ?
C29 H29A 0.9900 . ?
C29 H29B 0.9900 . ?
C30 H30A 0.9800 . ?
C30 H30B 0.9800 . ?
C30 H30C 0.9800 . ?
C31 C32 1.507(3) . ?
C31 H31A 0.9900 . ?
C31 H31B 0.9900 . ?
C32 H32A 0.9800 . ?
C32 H32B 0.9800 . ?
C32 H32C 0.9800 . ?
C33 C34 1.517(4) . ?
C33 H33A 0.9900 . ?
C33 H33B 0.9900 . ?
C34 H34A 0.9800 . ?
C34 H34B 0.9800 . ?
C34 H34C 0.9800 . ?

loop_
_geom_torsion_atom_site_label_1
_geom_torsion_atom_site_label_2
_geom_torsion_atom_site_label_3
_geom_torsion_atom_site_label_4
_geom_torsion
_geom_torsion_site_symmetry_1
_geom_torsion_site_symmetry_2
_geom_torsion_site_symmetry_3
_geom_torsion_site_symmetry_4
_geom_torsion_publ_flag
C8 Si1 C1 C3 58.1(2) . . . . ?
C4 Si1 C1 C3 -55.9(3) . . . . ?
S1 Si1 C1 C3 179.27(19) . . . . ?
C8 Si1 C1 C2 -172.9(2) . . . . ?
C4 Si1 C1 C2 73.2(2) . . . . ?
S1 Si1 C1 C2 -51.7(2) . . . . ?
C1 Si1 C4 C6 -64.4(3) . . . . ?
C8 Si1 C4 C6 -177.9(2) . . . . ?
S1 Si1 C4 C6 61.0(3) . . . . ?
C1 Si1 C4 C5 69.4(3) . . . . ?
C8 Si1 C4 C5 -44.2(3) . . . . ?
S1 Si1 C4 C5 -165.2(2) . . . . ?
C1 Si1 C8 C7 58.1(2) . . . . ?
C4 Si1 C8 C7 178.2(2) . . . . ?
S1 Si1 C8 C7 -62.3(2) . . . . ?
C1 Si1 C8 C9 -177.65(19) . . . . ?
C4 Si1 C8 C9 -57.5(2) . . . . ?
S1 Si1 C8 C9 62.0(2) . . . . ?
C14 N2 C10 C11 -173.6(2) . . . . ?
C16 N2 C10 C11 -54.7(3) . . . . ?
C12 N2 C10 C11 65.6(3) . . . . ?
C14 N2 C12 C13 54.0(3) . . . . ?
C10 N2 C12 C13 173.3(2) . . . . ?
C16 N2 C12 C13 -65.2(3) . . . . ?
C10 N2 C14 C15 -56.8(3) . . . . ?
C16 N2 C14 C15 -177.9(2) . . . . ?
C12 N2 C14 C15 62.2(3) . . . . ?
C14 N2 C16 C17 69.7(3) . . . . ?
C10 N2 C16 C17 -49.7(3) . . . . ?
C12 N2 C16 C17 -169.3(2) . . . . ?
C21 Si2 C18 C20 -176.00(19) . . . . ?
C24 Si2 C18 C20 -58.4(2) . . . . ?
S2 Si2 C18 C20 62.81(19) . . . . ?
C21 Si2 C18 C19 -48.2(2) . . . . ?
C24 Si2 C18 C19 69.4(2) . . . . ?
S2 Si2 C18 C19 -169.37(18) . . . . ?
C24 Si2 C21 C22 -177.1(2) . . . . ?
C18 Si2 C21 C22 -61.7(2) . . . . ?
S2 Si2 C21 C22 57.4(2) . . . . ?
C24 Si2 C21 C23 58.9(3) . . . . ?
C18 Si2 C21 C23 174.3(2) . . . . ?
S2 Si2 C21 C23 -66.6(2) . . . . ?
C21 Si2 C24 C25 -85.5(3) . . . . ?
C18 Si2 C24 C25 159.9(2) . . . . ?
S2 Si2 C24 C25 40.4(3) . . . . ?
C21 Si2 C24 C26 41.2(3) . . . . ?
C18 Si2 C24 C26 -73.4(3) . . . . ?
S2 Si2 C24 C26 167.1(2) . . . . ?
C31 N1 C27 C28 -175.0(2) . . . . ?
C33 N1 C27 C28 63.8(3) . . . . ?
C29 N1 C27 C28 -55.9(3) . . . . ?
C31 N1 C29 C30 70.1(3) . . . . ?
C33 N1 C29 C30 -168.8(2) . . . . ?
C27 N1 C29 C30 -49.8(3) . . . . ?
C33 N1 C31 C32 62.4(3) . . . . ?
C27 N1 C31 C32 -56.8(3) . . . . ?
C29 N1 C31 C32 -177.8(2) . . . . ?
C31 N1 C33 C34 60.0(3) . . . . ?
C27 N1 C33 C34 179.9(2) . . . . ?
C29 N1 C33 C34 -59.2(3) . . . . ?
